data_2005871
loop_
_publ_author_name
'Warda, S. A.'
'Friebel, C.'
'Siv\'y, J.'
'Plesch, G.'
'Bl\'ahov\'a, M.'

_publ_section_title
;(Pyrazole-\k<i>N</i>^2^)[<i>N</i>-salicylidene-\k<i>O</i>-(<i>S</i>)-alaninato-\k^2^<i>N</i>,<i>O</i>]copper(II)
 Dihydrate and
 (Pyrazole-\k<i>N</i>^2^)[<i>N</i>-salicylidene-\k<i>O</i>-(<i>R</i>,<i>S</i>)-alaninato-\k^2^<i>N</i>,<i>O</i>]copper(II)
 Pyrazole Solvate
;
_journal_issue 1
_journal_name_full 'Acta Crystallographica Section C'
_journal_page_first 50
_journal_page_last 54
_journal_paper_doi 10.1107/S0108270196010992
_journal_volume 53
_journal_year 1997
_chemical_formula_iupac '[Cu (C10 H9 N O3) (C3 H4 N2)] , C3 H4 N2'
_chemical_formula_structural C13H13CuN3O3.C3H4N2
_chemical_formula_sum 'C16 H17 Cu N5 O3'
_chemical_formula_weight 390.89
_chemical_name_systematic
;
 (Pyrazole-\kN^2^)[N-salicylidene-\kO-(R,S)-alaninato-\kN,\kO]copper(II)
Pyrazole Solvate
;
_space_group_IT_number 14
_symmetry_cell_setting monoclinic
_symmetry_space_group_name_Hall '-P 2yn'
_symmetry_space_group_name_H-M 'P 1 21/n 1'
_audit_creation_method SHELXL
_cell_angle_alpha 90.00
_cell_angle_beta 97.533(4)
_cell_angle_gamma 90.00
_cell_formula_units_Z 4
_cell_length_a 10.3223(5)
_cell_length_b 8.3892(3)
_cell_length_c 19.9025(9)
_cell_measurement_reflns_used 25
_cell_measurement_temperature 293(2)
_cell_measurement_theta_max 19.58
_cell_measurement_theta_min 17.24
_cell_volume 1708.60(13)
_computing_cell_refinement 'CAD-4 Express'
_computing_data_collection 'CAD-4 Express (Enraf-Nonius, 1992)'
_computing_data_reduction 'XCAD-4 (Harms, 1994)'
_computing_molecular_graphics 'XP SHELXTL (Sheldrick, 1996b)'
_computing_publication_material SHELXL96
_computing_structure_refinement 'SHELXL96 (Sheldrick, 1996a)'
_computing_structure_solution 'SHELXS86 (Sheldrick, 1990)'
_diffrn_ambient_temperature 293(2)
_diffrn_measurement_device 'Enraf-Nonius CAD-4 diffractometer'
_diffrn_measurement_method '\w/2\q scans'
_diffrn_radiation_monochromator graphite
_diffrn_radiation_source 'fine-focus sealed tube'
_diffrn_radiation_type CuK\a
_diffrn_radiation_wavelength 1.54178
_diffrn_reflns_av_R_equivalents 0.0523
_diffrn_reflns_av_sigmaI/netI 0.0111
_diffrn_reflns_limit_h_max 11
_diffrn_reflns_limit_h_min -11
_diffrn_reflns_limit_k_max 0
_diffrn_reflns_limit_k_min -9
_diffrn_reflns_limit_l_max 22
_diffrn_reflns_limit_l_min 0
_diffrn_reflns_number 2605
_diffrn_reflns_theta_max 59.87
_diffrn_reflns_theta_min 4.48
_diffrn_standards_decay_% 0
_diffrn_standards_interval_time 120
_diffrn_standards_number 3
_exptl_absorpt_coefficient_mu 2.036
_exptl_absorpt_correction_T_max 0.744
_exptl_absorpt_correction_T_min 0.229
_exptl_absorpt_correction_type '\y scans'
_exptl_crystal_colour 'Dark green'
_exptl_crystal_density_diffrn 1.520
_exptl_crystal_description Prism
_exptl_crystal_F_000 804
_exptl_crystal_size_max 0.35
_exptl_crystal_size_mid 0.25
_exptl_crystal_size_min 0.15
_refine_diff_density_max 1.450
_refine_diff_density_min -0.974
_refine_ls_extinction_coef 0.0073(10)
_refine_ls_extinction_method SHELXL
_refine_ls_goodness_of_fit_all 1.145
_refine_ls_goodness_of_fit_obs 1.152
_refine_ls_hydrogen_treatment noref
_refine_ls_matrix_type full
_refine_ls_number_parameters 227
_refine_ls_number_reflns 2524
_refine_ls_number_restraints 0
_refine_ls_restrained_S_all 1.145
_refine_ls_restrained_S_obs 1.152
_refine_ls_R_factor_all 0.0686
_refine_ls_R_factor_obs 0.0681
_refine_ls_shift/esd_max 0.001
_refine_ls_shift/esd_mean 0.000
_refine_ls_structure_factor_coef Fsqd
_refine_ls_weighting_details 'w = 1/[\s^2^(Fo^2^)+(0.1311P)^2^+1.2995P] where P=(Fo^2^+2Fc^2^)/3'
_refine_ls_weighting_scheme calc
_refine_ls_wR_factor_all 0.1833
_refine_ls_wR_factor_obs 0.1826
_reflns_number_observed 2478
_reflns_number_total 2524
_reflns_observed_criterion >2sigma(I)
_cod_data_source_file jz1116.cif
_cod_data_source_block B
_cod_depositor_comments
;
The following automatic conversions were performed:
'_symmetry_cell_setting' value 'Monoclinic' changed to 'monoclinic'
according to '/home/saulius/struct/CIF-dictionaries/cif_core.dic'
dictionary named 'cif_core.dic' version 2.4.1 from 2010-06-29.

Automatic conversion script
Id: cif_fix_enum 1527 2010-12-29 10:47:43Z saulius 

The following automatic conversions were performed:

'_symmetry_cell_setting' value 'Monoclinic' changed to 'monoclinic'
according to /home/saulius/struct/CIF-dictionaries/cif_core.dic
dictionary named 'cif_core.dic' version 2.4.1 from 2010-06-29.

Automatic conversion script
Id: cif_fix_values 1715 2011-07-08 13:25:40Z adriana 

The following automatic conversions were performed:

'_refine_ls_weighting_scheme' value 'calc w =
1/[\s^2^(Fo^2^)+(0.1311P)^2^+1.2995P] where P=(Fo^2^+2Fc^2^)/3' was
changed to 'calc'. New tag '_refine_ls_weighting_details' was
created. The value of the new tag was set to 'w =
1/[\s^2^(Fo^2^)+(0.1311P)^2^+1.2995P] where P=(Fo^2^+2Fc^2^)/3'.

Automatic conversion script
Id: cif_fix_values 3143 2015-03-26 13:38:13Z robertas 
;
_cod_original_cell_volume 1708.6(3)
_cod_original_sg_symbol_H-M 'P 21/n'
_cod_database_code 2005871

loop_
_symmetry_equiv_pos_as_xyz
'x, y, z'
'-x+1/2, y+1/2, -z+1/2'
'-x, -y, -z'
'x-1/2, -y-1/2, z-1/2'

loop_
_atom_site_aniso_label
_atom_site_aniso_U_11
_atom_site_aniso_U_22
_atom_site_aniso_U_33
_atom_site_aniso_U_12
_atom_site_aniso_U_13
_atom_site_aniso_U_23
Cu 0.0375(5) 0.0340(5) 0.0331(5) -0.00862(17) 0.0059(3) -0.00121(16)
O1 0.0629(16) 0.0351(14) 0.0359(13) -0.0150(12) 0.0071(11) -0.0019(10)
O2 0.0475(14) 0.0512(15) 0.0417(14) -0.0182(12) 0.0120(11) -0.0083(11)
O3 0.0541(15) 0.0498(15) 0.0404(14) -0.0159(12) 0.0049(11) -0.0088(11)
N1 0.0343(14) 0.0316(14) 0.0346(15) -0.0032(11) 0.0054(11) -0.0039(11)
N2 0.0361(15) 0.0351(16) 0.0401(16) -0.0025(12) 0.0051(12) 0.0023(12)
N3 0.0369(17) 0.0469(17) 0.0435(19) -0.0026(13) 0.0076(14) 0.0000(13)
N4 0.050(2) 0.076(3) 0.050(2) -0.0047(19) 0.0081(15) -0.0040(19)
N5 0.0511(19) 0.058(2) 0.0453(18) 0.0017(16) 0.0106(14) -0.0013(15)
C1 0.042(2) 0.0332(19) 0.033(2) 0.0029(13) 0.0046(16) -0.0004(12)
C2 0.055(2) 0.0384(18) 0.042(2) -0.0025(18) 0.0047(17) -0.0091(17)
C3 0.065(3) 0.049(2) 0.036(2) 0.009(2) -0.0007(18) -0.0065(18)
C4 0.068(2) 0.044(2) 0.0344(18) 0.0156(18) 0.0121(17) 0.0064(15)
C5 0.054(2) 0.0382(19) 0.0401(19) 0.0047(16) 0.0142(16) 0.0046(15)
C6 0.0388(17) 0.0347(17) 0.0325(17) 0.0030(14) 0.0104(13) 0.0015(13)
C7 0.0381(17) 0.0315(17) 0.0413(19) -0.0044(14) 0.0103(14) 0.0022(14)
C8 0.0372(18) 0.0347(17) 0.0393(17) -0.0073(14) 0.0050(14) -0.0027(14)
C9 0.0366(17) 0.0316(16) 0.0394(18) -0.0015(13) 0.0013(14) -0.0037(13)
C10 0.0379(19) 0.062(3) 0.052(2) 0.0023(17) 0.0027(16) -0.0057(18)
C11 0.040(2) 0.075(3) 0.063(3) -0.007(2) 0.0215(18) -0.001(2)
C12 0.036(2) 0.068(3) 0.077(3) -0.0138(19) 0.0031(19) 0.005(2)
C13 0.0415(19) 0.047(2) 0.050(2) -0.0079(16) -0.0041(16) -0.0014(16)
C14 0.060(3) 0.071(3) 0.067(3) -0.002(2) 0.021(3) 0.000(2)
C15 0.085(3) 0.080(3) 0.050(3) 0.020(3) 0.025(2) 0.006(2)
C16 0.063(3) 0.086(3) 0.044(2) 0.009(2) 0.0030(19) -0.008(2)

loop_
_atom_site_label
_atom_site_occupancy
_atom_site_fract_x
_atom_site_fract_y
_atom_site_fract_z
_atom_site_U_iso_or_equiv
_atom_site_thermal_displace_type
_atom_site_calc_flag
_atom_site_refinement_flags
_atom_site_type_symbol
Cu 1 0.39772(5) 0.24319(5) 0.34282(2) 0.0348(3) Uani d . Cu
O1 1 0.4406(3) 0.3184(3) 0.43277(11) 0.0446(7) Uani d . O
O2 1 0.3528(2) 0.1429(3) 0.25317(12) 0.0463(7) Uani d . O
O3 1 0.2163(3) -0.0212(3) 0.19377(12) 0.0482(7) Uani d . O
N1 1 0.2663(3) 0.0990(3) 0.36704(13) 0.0334(7) Uani d . N
N2 1 0.5667(3) 0.3142(4) 0.31467(14) 0.0371(7) Uani d . N
N3 1 0.6049(3) 0.2761(4) 0.25509(17) 0.0422(8) Uani d . N
H31 1 0.5570 0.2273 0.2229 0.051 Uiso calc R H
N4 1 0.4832(3) 0.1847(5) 0.11912(17) 0.0587(9) Uani d . N
N5 1 0.3716(3) 0.1087(4) 0.09822(16) 0.0512(8) Uani d . N
H51 1 0.3240 0.0633 0.1251 0.061 Uiso calc R H
C1 1 0.4218(4) 0.2388(4) 0.48733(19) 0.0362(9) Uani d . C
C2 1 0.4867(4) 0.2899(5) 0.55041(19) 0.0452(9) Uani d . C
H2 1 0.5371 0.3820 0.5524 0.054 Uiso calc R H
C3 1 0.4772(4) 0.2070(5) 0.60904(19) 0.0508(10) Uani d . C
H3 1 0.5219 0.2434 0.6498 0.061 Uiso calc R H
C4 1 0.4021(4) 0.0696(5) 0.60852(18) 0.0482(10) Uani d . C
H4 1 0.3979 0.0124 0.6482 0.058 Uiso calc R H
C5 1 0.3343(4) 0.0200(4) 0.54837(17) 0.0434(9) Uani d . C
H5 1 0.2825 -0.0708 0.5480 0.052 Uiso calc R H
C6 1 0.3405(3) 0.1020(4) 0.48704(16) 0.0348(8) Uani d . C
C7 1 0.2644(3) 0.0425(4) 0.42709(16) 0.0365(8) Uani d . C
H7 1 0.2094 -0.0434 0.4318 0.044 Uiso calc R H
C8 1 0.1823(3) 0.0320(4) 0.30860(17) 0.0371(8) Uani d . C
H8 1 0.1654 -0.0809 0.3166 0.044 Uiso calc R H
C9 1 0.2547(3) 0.0496(4) 0.24761(17) 0.0362(8) Uani d . C
C10 1 0.0534(3) 0.1241(5) 0.2981(2) 0.0510(10) Uani d . C
H10A 1 0.0089 0.1116 0.3372 0.077 Uiso calc R H
H10B 1 -0.0005 0.0834 0.2588 0.077 Uiso calc R H
H10C 1 0.0708 0.2350 0.2915 0.077 Uiso calc R H
C11 1 0.7267(4) 0.3238(6) 0.2522(2) 0.0580(11) Uani d . C
H11 1 0.7737 0.3095 0.2158 0.070 Uiso calc R H
C12 1 0.7710(4) 0.3974(6) 0.3119(2) 0.0605(11) Uani d . C
H12 1 0.8527 0.4428 0.3246 0.073 Uiso calc R H
C13 1 0.6677(4) 0.3896(5) 0.3493(2) 0.0468(9) Uani d . C
H13 1 0.6685 0.4311 0.3927 0.056 Uiso calc R H
C14 1 0.5248(6) 0.2340(6) 0.0629(3) 0.0647(14) Uani d . C
H14 1 0.6022 0.2896 0.0613 0.078 Uiso calc R H
C15 1 0.4378(5) 0.1921(7) 0.0064(2) 0.0703(13) Uani d . C
H15 1 0.4442 0.2150 -0.0388 0.084 Uiso calc R H
C16 1 0.3424(5) 0.1111(6) 0.0313(2) 0.0648(13) Uani d . C
H16 1 0.2695 0.0652 0.0063 0.078 Uiso calc R H

loop_
_atom_type_symbol
_atom_type_description
_atom_type_scat_dispersion_real
_atom_type_scat_dispersion_imag
_atom_type_scat_source
C C 0.0181 0.0091 'International Tables Vol C Tables 4.2.6.8 and 6.1.1.4'
H H 0.0000 0.0000 'International Tables Vol C Tables 4.2.6.8 and 6.1.1.4'
N N 0.0311 0.0180 'International Tables Vol C Tables 4.2.6.8 and 6.1.1.4'
O O 0.0492 0.0322 'International Tables Vol C Tables 4.2.6.8 and 6.1.1.4'
Cu Cu -1.9646 0.5888 'International Tables Vol C Tables 4.2.6.8 and 6.1.1.4'

loop_
_geom_angle_atom_site_label_1
_geom_angle_atom_site_label_2
_geom_angle_atom_site_label_3
_geom_angle_site_symmetry_3
_geom_angle
_geom_angle_publ_flag
O1 Cu N1 . 93.31(11) y
O1 Cu O2 . 174.16(11) y
N1 Cu O2 . 82.44(10) y
O1 Cu N2 . 93.51(11) y
N1 Cu N2 . 158.44(12) y
O2 Cu N2 . 89.08(10) y
O1 Cu O3 2 93.30(10) y
N1 Cu O3 2 105.28(11) y
O2 Cu O3 2 91.69(11) y
N2 Cu O3 2 94.71(11) y
C1 O1 Cu . 124.8(2) ?
C9 O2 Cu . 115.5(2) ?
C9 O3 Cu 2_545 138.9(2) ?
C7 N1 C8 . 121.0(3) ?
C7 N1 Cu . 124.1(2) ?
C8 N1 Cu . 113.9(2) ?
C13 N2 N3 . 105.7(3) ?
C13 N2 Cu . 130.7(2) ?
N3 N2 Cu . 123.3(2) ?
C11 N3 N2 . 111.0(3) ?
C14 N4 N5 . 104.5(4) ?
C16 N5 N4 . 112.2(4) ?
O1 C1 C2 . 118.6(3) ?
O1 C1 C6 . 124.0(3) ?
C2 C1 C6 . 117.4(3) ?
C3 C2 C1 . 121.6(4) ?
C2 C3 C4 . 121.1(4) ?
C5 C4 C3 . 118.7(3) ?
C4 C5 C6 . 122.1(4) ?
C5 C6 C1 . 119.0(3) ?
C5 C6 C7 . 118.0(3) ?
C1 C6 C7 . 123.0(3) ?
N1 C7 C6 . 124.9(3) ?
N1 C8 C9 . 107.2(3) ?
N1 C8 C10 . 109.2(3) ?
C9 C8 C10 . 110.7(3) ?
O3 C9 O2 . 121.9(3) ?
O3 C9 C8 . 120.7(3) ?
O2 C9 C8 . 117.4(3) ?
N3 C11 C12 . 108.0(4) ?
C11 C12 C13 . 104.7(3) ?
N2 C13 C12 . 110.6(4) ?
N4 C14 C15 . 111.2(5) ?
C16 C15 C14 . 104.8(4) ?
N5 C16 C15 . 107.3(4) ?

loop_
_geom_bond_atom_site_label_1
_geom_bond_atom_site_label_2
_geom_bond_site_symmetry_2
_geom_bond_distance
_geom_bond_publ_flag
Cu O1 . 1.895(2) y
Cu N1 . 1.925(3) y
Cu O2 . 1.973(2) y
Cu N2 . 1.992(3) y
Cu O3 2 2.366(3) y
O1 C1 . 1.311(4) ?
O2 C9 . 1.272(4) ?
O3 C9 . 1.243(4) ?
O3 Cu 2_545 2.366(3) y
N1 C7 . 1.288(4) ?
N1 C8 . 1.468(4) ?
N2 C13 . 1.332(5) ?
N2 N3 . 1.337(4) ?
N3 C11 . 1.328(5) ?
N4 C14 . 1.315(6) ?
N4 N5 . 1.335(5) ?
N5 C16 . 1.326(5) ?
C1 C2 . 1.410(5) ?
C1 C6 . 1.422(5) ?
C2 C3 . 1.373(6) ?
C3 C4 . 1.388(6) ?
C4 C5 . 1.370(5) ?
C5 C6 . 1.410(5) ?
C6 C7 . 1.430(5) ?
C8 C9 . 1.514(5) ?
C8 C10 . 1.529(5) ?
C11 C12 . 1.364(6) ?
C12 C13 . 1.379(6) ?
C14 C15 . 1.390(8) ?
C15 C16 . 1.344(7) ?

loop_
_geom_torsion_atom_site_label_1
_geom_torsion_atom_site_label_2
_geom_torsion_atom_site_label_3
_geom_torsion_atom_site_label_4
_geom_torsion_site_symmetry_1
_geom_torsion
N1 Cu O1 C1 . 24.4(3)
O2 Cu O1 C1 . -18.8(12)
N2 Cu O1 C1 . -135.1(3)
O3 Cu O1 C1 2 129.9(3)
O1 Cu O2 C9 . 51.4(11)
N1 Cu O2 C9 . 7.8(3)
N2 Cu O2 C9 . 167.9(3)
O3 Cu O2 C9 2 -97.4(3)
O1 Cu N1 C7 . -23.9(3)
O2 Cu N1 C7 . 152.1(3)
N2 Cu N1 C7 . 84.4(4)
O3 Cu N1 C7 2 -118.2(3)
O1 Cu N1 C8 . 168.0(2)
O2 Cu N1 C8 . -16.1(2)
N2 Cu N1 C8 . -83.8(4)
O3 Cu N1 C8 2 73.6(2)
O1 Cu N2 C13 . -1.1(3)
N1 Cu N2 C13 . -109.3(4)
O2 Cu N2 C13 . -175.8(3)
O3 Cu N2 C13 2 92.5(3)
O1 Cu N2 N3 . 171.3(3)
N1 Cu N2 N3 . 63.0(4)
O2 Cu N2 N3 . -3.5(3)
O3 Cu N2 N3 2 -95.1(3)
C13 N2 N3 C11 . 0.8(4)
Cu N2 N3 C11 . -173.2(3)
C14 N4 N5 C16 . -0.7(5)
Cu O1 C1 C2 . 164.3(3)
Cu O1 C1 C6 . -15.0(5)
O1 C1 C2 C3 . -176.3(4)
C6 C1 C2 C3 . 3.1(6)
C1 C2 C3 C4 . -0.5(6)
C2 C3 C4 C5 . -1.7(6)
C3 C4 C5 C6 . 1.3(6)
C4 C5 C6 C1 . 1.3(5)
C4 C5 C6 C7 . -178.9(3)
O1 C1 C6 C5 . 175.9(3)
C2 C1 C6 C5 . -3.4(5)
O1 C1 C6 C7 . -3.8(5)
C2 C1 C6 C7 . 176.9(3)
C8 N1 C7 C6 . -178.7(3)
Cu N1 C7 C6 . 14.0(5)
C5 C6 C7 N1 . -175.6(3)
C1 C6 C7 N1 . 4.1(5)
C7 N1 C8 C9 . -148.3(3)
Cu N1 C8 C9 . 20.3(3)
C7 N1 C8 C10 . 91.8(4)
Cu N1 C8 C10 . -99.6(3)
Cu O3 C9 O2 2_545 153.7(3)
Cu O3 C9 C8 2_545 -28.6(5)
Cu O2 C9 O3 . -179.9(3)
Cu O2 C9 C8 . 2.2(4)
N1 C8 C9 O3 . 167.6(3)
C10 C8 C9 O3 . -73.4(4)
N1 C8 C9 O2 . -14.5(4)
C10 C8 C9 O2 . 104.4(4)
N2 N3 C11 C12 . -0.4(5)
N3 C11 C12 C13 . -0.1(5)
N3 N2 C13 C12 . -0.8(4)
Cu N2 C13 C12 . 172.5(3)
C11 C12 C13 N2 . 0.6(5)
N5 N4 C14 C15 . 1.3(5)
N4 C14 C15 C16 . -1.4(6)
N4 N5 C16 C15 . -0.2(6)
C14 C15 C16 N5 . 0.9(6)
